data_4300374
loop_
_publ_author_name
'Karambelkar, Vivek'
'Xiao, Chuanyun'
'Zhang, Yingkai'
'Narducci Sarjeant, Amy A.'
'Goldberg, David P.'

_journal_name_full 'Inorganic Chemistry'
_journal_paper_doi 10.1021/ic050995s
_journal_year 2006
_chemical_formula_moiety '2(C38 H50 N6 O4 S2 Zn3), C H4 O, 2(B F4) '
_chemical_formula_sum 'C39 H54 B2 F8 N6 O5 S2 Zn3'
_chemical_formula_weight 1120.73
_space_group_IT_number 2
_space_group_name_Hall '-P 1'
_space_group_name_H-M_alt 'P -1'
_symmetry_cell_setting triclinic
_symmetry_space_group_name_Hall '-P 1'
_symmetry_space_group_name_H-M 'P -1'
_cell_angle_alpha 84.238(3)
_cell_angle_beta 77.781(3)
_cell_angle_gamma 82.449(3)
_cell_formula_units_Z 4
_cell_length_a 14.8866(6)
_cell_length_b 16.0517(6)
_cell_length_c 20.4090(8)
_cell_volume 4711.7(3)
_exptl_crystal_density_diffrn 1.580
_cod_depositor_comments
;
The following automatic conversions were performed:
'_symmetry_cell_setting' value 'Triclinic' changed to 'triclinic'
according to '/home/saulius/struct/CIF-dictionaries/cif_core.dic'
dictionary named 'cif_core.dic' version 2.4.1 from 2010-06-29.

Automatic conversion script
Id: cif_fix_enum 1527 2010-12-29 10:47:43Z saulius 
;
_cod_database_code 4300374

loop_
_symmetry_equiv_pos_as_xyz
'x, y, z'
'-x, -y, -z'

loop_
_atom_site_label
_atom_site_type_symbol
_atom_site_fract_x
_atom_site_fract_y
_atom_site_fract_z
_atom_site_U_iso_or_equiv
_atom_site_adp_type
_atom_site_occupancy
_atom_site_symmetry_multiplicity
_atom_site_calc_flag
_atom_site_refinement_flags
_atom_site_disorder_assembly
_atom_site_disorder_group
Zn1 Zn 0.80227(4) 0.41522(4) 0.30790(3) 0.02055(13) Uani 1 1 d . . .
Zn2 Zn 1.25602(4) 0.50259(4) 0.17389(3) 0.02234(13) Uani 1 1 d . . .
Zn3 Zn 1.03082(4) 0.46327(4) 0.26071(3) 0.02229(13) Uani 1 1 d . . .
S1 S 0.92586(8) 0.42847(8) 0.35781(6) 0.0206(2) Uani 1 1 d . . .
S2 S 1.18145(8) 0.44320(8) 0.27530(6) 0.0221(2) Uani 1 1 d . . .
N1 N 0.7926(3) 0.3545(3) 0.2258(2) 0.0229(8) Uani 1 1 d . . .
N2 N 0.7753(3) 0.3088(3) 0.3838(2) 0.0234(9) Uani 1 1 d . . .
N3 N 0.6804(3) 0.4865(3) 0.3387(2) 0.0237(9) Uani 1 1 d . . .
N21 N 1.3645(3) 0.4393(3) 0.1126(2) 0.0250(9) Uani 1 1 d . . .
N22 N 1.3456(3) 0.5469(3) 0.2364(2) 0.0233(9) Uani 1 1 d . . .
N23 N 1.2185(3) 0.6210(3) 0.1306(2) 0.0241(9) Uani 1 1 d . . .
Zn4 Zn 0.20562(4) 0.02730(4) 0.18021(3) 0.02047(13) Uani 1 1 d . . .
Zn5 Zn -0.24152(4) -0.06738(4) 0.33584(3) 0.02127(13) Uani 1 1 d . . .
Zn6 Zn -0.02399(4) -0.02308(4) 0.23640(3) 0.02212(13) Uani 1 1 d . . .
S3 S 0.07608(8) 0.01237(8) 0.13679(6) 0.0207(2) Uani 1 1 d . . .
S4 S -0.17885(8) -0.00695(8) 0.23106(6) 0.0217(2) Uani 1 1 d . . .
N41 N 0.2172(3) 0.0890(3) 0.2613(2) 0.0223(8) Uani 1 1 d . . .
N42 N 0.2228(3) 0.1369(3) 0.1045(2) 0.0227(8) Uani 1 1 d . . .
N43 N 0.3307(3) -0.0367(3) 0.1439(2) 0.0234(9) Uani 1 1 d . . .
N61 N -0.2038(3) -0.1851(3) 0.3775(2) 0.0239(9) Uani 1 1 d . . .
N62 N -0.3445(3) -0.1087(3) 0.2849(2) 0.0235(9) Uani 1 1 d . . .
N63 N -0.3392(3) 0.0031(3) 0.3993(2) 0.0244(9) Uani 1 1 d . . .
O5 O 0.1763(2) -0.0908(2) 0.24566(19) 0.0277(8) Uani 1 1 d . . .
O6 O -0.1366(3) -0.0214(2) 0.38299(18) 0.0287(8) Uani 1 1 d . . .
O7 O 0.0356(3) -0.1356(2) 0.26192(19) 0.0287(8) Uani 1 1 d . . .
O8 O -0.0271(2) 0.0462(2) 0.31250(18) 0.0260(8) Uani 1 1 d . . .
O1 O 0.8444(2) 0.5288(2) 0.23958(19) 0.0289(8) Uani 1 1 d . . .
O2 O 1.1621(3) 0.4515(3) 0.11743(19) 0.0310(8) Uani 1 1 d . . .
O3 O 0.9784(3) 0.5787(2) 0.2354(2) 0.0308(8) Uani 1 1 d . . .
O4 O 1.0377(2) 0.3982(2) 0.18161(18) 0.0270(8) Uani 1 1 d . . .
C1 C 0.8307(4) 0.3850(4) 0.1638(3) 0.0289(11) Uani 1 1 d . . .
H1A H 0.8644 0.4322 0.1596 0.035 Uiso 1 1 calc R . .
C2 C 0.8232(4) 0.3511(4) 0.1056(3) 0.0370(13) Uani 1 1 d . . .
H2A H 0.8500 0.3749 0.0626 0.044 Uiso 1 1 calc R . .
C3 C 0.7755(4) 0.2817(4) 0.1122(3) 0.0385(14) Uani 1 1 d . . .
H3A H 0.7684 0.2571 0.0734 0.046 Uiso 1 1 calc R . .
C4 C 0.7384(4) 0.2483(4) 0.1750(3) 0.0328(12) Uani 1 1 d . . .
H4A H 0.7070 0.1995 0.1797 0.039 Uiso 1 1 calc R . .
C5 C 0.7464(3) 0.2852(3) 0.2315(3) 0.0269(11) Uani 1 1 d . . .
C6 C 0.7008(4) 0.2519(4) 0.3006(3) 0.0312(12) Uani 1 1 d . . .
H6A H 0.6746 0.1996 0.2961 0.037 Uiso 1 1 calc R . .
H6B H 0.6485 0.2936 0.3185 0.037 Uiso 1 1 calc R . .
C7 C 0.7628(4) 0.2326(3) 0.3520(3) 0.0300(11) Uani 1 1 d . . .
H7A H 0.7357 0.1912 0.3875 0.036 Uiso 1 1 calc R . .
H7B H 0.8241 0.2064 0.3296 0.036 Uiso 1 1 calc R . .
C8 C 0.6891(4) 0.3331(4) 0.4341(3) 0.0306(12) Uani 1 1 d . . .
H8A H 0.6882 0.2948 0.4753 0.037 Uiso 1 1 calc R . .
H8B H 0.6347 0.3255 0.4155 0.037 Uiso 1 1 calc R . .
C9 C 0.6806(4) 0.4244(4) 0.4528(3) 0.0284(11) Uani 1 1 d . . .
H9A H 0.6409 0.4290 0.4981 0.034 Uiso 1 1 calc R . .
H9B H 0.7427 0.4381 0.4552 0.034 Uiso 1 1 calc R . .
C10 C 0.6411(3) 0.4879(3) 0.4046(3) 0.0247(10) Uani 1 1 d . . .
C11 C 0.5659(4) 0.5472(4) 0.4262(3) 0.0311(12) Uani 1 1 d . . .
H11A H 0.5394 0.5496 0.4727 0.037 Uiso 1 1 calc R . .
C12 C 0.5305(4) 0.6025(4) 0.3788(3) 0.0338(13) Uani 1 1 d . . .
H12A H 0.4786 0.6425 0.3928 0.041 Uiso 1 1 calc R . .
C13 C 0.5698(4) 0.5997(3) 0.3124(3) 0.0314(12) Uani 1 1 d . . .
H13A H 0.5455 0.6371 0.2796 0.038 Uiso 1 1 calc R . .
C14 C 0.6460(3) 0.5414(3) 0.2933(3) 0.0258(11) Uani 1 1 d . . .
H14A H 0.6746 0.5401 0.2471 0.031 Uiso 1 1 calc R . .
C15 C 0.8534(3) 0.2891(3) 0.4208(3) 0.0245(10) Uani 1 1 d . . .
H15A H 0.8610 0.2277 0.4328 0.029 Uiso 1 1 calc R . .
H15B H 0.8358 0.3175 0.4633 0.029 Uiso 1 1 calc R . .
C16 C 0.9477(3) 0.3153(3) 0.3826(3) 0.0226(10) Uani 1 1 d . . .
C17 C 1.0129(4) 0.3054(4) 0.4324(3) 0.0300(12) Uani 1 1 d . . .
H17A H 1.0230 0.2459 0.4483 0.045 Uiso 1 1 calc R . .
H17B H 0.9852 0.3389 0.4707 0.045 Uiso 1 1 calc R . .
H17C H 1.0722 0.3250 0.4100 0.045 Uiso 1 1 calc R . .
C18 C 0.9904(4) 0.2655(3) 0.3221(3) 0.0265(11) Uani 1 1 d . . .
H18A H 0.9920 0.2051 0.3356 0.040 Uiso 1 1 calc R . .
H18B H 1.0535 0.2795 0.3041 0.040 Uiso 1 1 calc R . .
H18C H 0.9532 0.2797 0.2874 0.040 Uiso 1 1 calc R . .
C19 C 0.8937(4) 0.5866(4) 0.2321(3) 0.0298(11) Uani 1 1 d . . .
H19A H 0.8655 0.6420 0.2230 0.036 Uiso 1 1 calc R . .
C20 C 1.0971(3) 0.4078(3) 0.1279(3) 0.0245(10) Uani 1 1 d . . .
H20A H 1.0912 0.3780 0.0914 0.029 Uiso 1 1 calc R . .
C21 C 1.3639(4) 0.4355(4) 0.0470(3) 0.0324(12) Uani 1 1 d . . .
H21A H 1.3121 0.4631 0.0301 0.039 Uiso 1 1 calc R . .
C22 C 1.4344(4) 0.3940(4) 0.0037(3) 0.0374(13) Uani 1 1 d . . .
H22A H 1.4332 0.3951 -0.0427 0.045 Uiso 1 1 calc R . .
C23 C 1.5083(5) 0.3497(5) 0.0295(3) 0.0443(15) Uani 1 1 d . . .
H23A H 1.5565 0.3172 0.0015 0.053 Uiso 1 1 calc R . .
C24 C 1.5102(4) 0.3542(4) 0.0958(3) 0.0357(13) Uani 1 1 d . . .
H24A H 1.5613 0.3267 0.1135 0.043 Uiso 1 1 calc R . .
C25 C 1.4374(4) 0.3987(3) 0.1372(3) 0.0255(10) Uani 1 1 d . . .
C26 C 1.4392(4) 0.4071(3) 0.2093(3) 0.0267(11) Uani 1 1 d . . .
H26A H 1.4950 0.3731 0.2208 0.032 Uiso 1 1 calc R . .
H26B H 1.3842 0.3846 0.2383 0.032 Uiso 1 1 calc R . .
C27 C 1.4398(4) 0.4994(4) 0.2231(3) 0.0286(11) Uani 1 1 d . . .
H27A H 1.4686 0.5008 0.2624 0.034 Uiso 1 1 calc R . .
H27B H 1.4784 0.5279 0.1839 0.034 Uiso 1 1 calc R . .
C28 C 1.3557(4) 0.6382(3) 0.2192(3) 0.0262(11) Uani 1 1 d . . .
H28A H 1.4104 0.6520 0.2346 0.031 Uiso 1 1 calc R . .
H28B H 1.3005 0.6723 0.2432 0.031 Uiso 1 1 calc R . .
C29 C 1.3670(4) 0.6613(4) 0.1434(3) 0.0311(12) Uani 1 1 d . . .
H29A H 1.4032 0.7100 0.1310 0.037 Uiso 1 1 calc R . .
H29B H 1.4021 0.6132 0.1188 0.037 Uiso 1 1 calc R . .
C30 C 1.2757(4) 0.6829(3) 0.1219(3) 0.0261(10) Uani 1 1 d . . .
C31 C 1.2481(4) 0.7628(4) 0.0958(3) 0.0367(13) Uani 1 1 d . . .
H31A H 1.2886 0.8053 0.0894 0.044 Uiso 1 1 calc R . .
C32 C 1.1622(4) 0.7811(4) 0.0789(3) 0.0389(14) Uani 1 1 d . . .
H32A H 1.1430 0.8359 0.0610 0.047 Uiso 1 1 calc R . .
C33 C 1.1046(4) 0.7181(4) 0.0886(3) 0.0342(12) Uani 1 1 d . . .
H33A H 1.0448 0.7288 0.0780 0.041 Uiso 1 1 calc R . .
C34 C 1.1358(4) 0.6397(3) 0.1138(3) 0.0276(11) Uani 1 1 d . . .
H34A H 1.0965 0.5963 0.1196 0.033 Uiso 1 1 calc R . .
C35 C 1.3054(3) 0.5309(4) 0.3094(3) 0.0259(10) Uani 1 1 d . . .
H35A H 1.3188 0.5766 0.3338 0.031 Uiso 1 1 calc R . .
H35B H 1.3373 0.4775 0.3261 0.031 Uiso 1 1 calc R . .
C36 C 1.2003(3) 0.5250(3) 0.3271(3) 0.0250(10) Uani 1 1 d . . .
C37 C 1.1430(4) 0.6095(3) 0.3133(3) 0.0291(11) Uani 1 1 d . . .
H37A H 1.1563 0.6520 0.3401 0.044 Uiso 1 1 calc R . .
H37B H 1.0770 0.6024 0.3255 0.044 Uiso 1 1 calc R . .
H37C H 1.1591 0.6280 0.2654 0.044 Uiso 1 1 calc R . .
C38 C 1.1741(4) 0.4954(4) 0.4012(3) 0.0357(13) Uani 1 1 d . . .
H38A H 1.1922 0.5346 0.4285 0.054 Uiso 1 1 calc R . .
H38B H 1.2061 0.4390 0.4090 0.054 Uiso 1 1 calc R . .
H38C H 1.1071 0.4934 0.4137 0.054 Uiso 1 1 calc R . .
C41 C 0.1841(4) 0.0561(4) 0.3241(3) 0.0291(11) Uani 1 1 d . . .
H41A H 0.1539 0.0066 0.3289 0.035 Uiso 1 1 calc R . .
C42 C 0.1920(4) 0.0910(4) 0.3820(3) 0.0329(12) Uani 1 1 d . . .
H42A H 0.1672 0.0664 0.4253 0.039 Uiso 1 1 calc R . .
C43 C 0.2372(4) 0.1627(4) 0.3747(3) 0.0352(13) Uani 1 1 d . . .
H43A H 0.2447 0.1877 0.4132 0.042 Uiso 1 1 calc R . .
C44 C 0.2712(4) 0.1974(4) 0.3109(3) 0.0327(12) Uani 1 1 d . . .
H44A H 0.3013 0.2471 0.3053 0.039 Uiso 1 1 calc R . .
C45 C 0.2612(4) 0.1594(3) 0.2548(3) 0.0266(11) Uani 1 1 d . . .
C46 C 0.3011(4) 0.1958(4) 0.1850(3) 0.0350(13) Uani 1 1 d . . .
H46A H 0.3542 0.1563 0.1648 0.042 Uiso 1 1 calc R . .
H46B H 0.3252 0.2493 0.1891 0.042 Uiso 1 1 calc R . .
C47 C 0.2336(4) 0.2131(3) 0.1370(3) 0.0292(11) Uani 1 1 d . . .
H47A H 0.1723 0.2358 0.1622 0.035 Uiso 1 1 calc R . .
H47B H 0.2555 0.2568 0.1016 0.035 Uiso 1 1 calc R . .
C48 C 0.3076(4) 0.1176(3) 0.0517(3) 0.0270(11) Uani 1 1 d . . .
H48A H 0.3627 0.1270 0.0686 0.032 Uiso 1 1 calc R . .
H48B H 0.3043 0.1568 0.0114 0.032 Uiso 1 1 calc R . .
C49 C 0.3188(3) 0.0269(3) 0.0317(3) 0.0250(10) Uani 1 1 d . . .
H49A H 0.2569 0.0096 0.0332 0.030 Uiso 1 1 calc R . .
H49B H 0.3541 0.0244 -0.0151 0.030 Uiso 1 1 calc R . .
C50 C 0.3680(3) -0.0336(3) 0.0772(2) 0.0219(10) Uani 1 1 d . . .
C51 C 0.4484(3) -0.0836(3) 0.0523(3) 0.0273(11) Uani 1 1 d . . .
H51A H 0.4734 -0.0808 0.0054 0.033 Uiso 1 1 calc R . .
C52 C 0.4930(3) -0.1383(3) 0.0958(3) 0.0281(11) Uani 1 1 d . . .
H52A H 0.5476 -0.1739 0.0792 0.034 Uiso 1 1 calc R . .
C53 C 0.4554(3) -0.1391(3) 0.1640(3) 0.0276(11) Uani 1 1 d . . .
H53A H 0.4850 -0.1745 0.1951 0.033 Uiso 1 1 calc R . .
C54 C 0.3749(3) -0.0886(3) 0.1864(3) 0.0230(10) Uani 1 1 d . . .
H54A H 0.3494 -0.0901 0.2332 0.028 Uiso 1 1 calc R . .
C55 C 0.1418(3) 0.1538(3) 0.0708(2) 0.0247(10) Uani 1 1 d . . .
H55A H 0.1581 0.1257 0.0281 0.030 Uiso 1 1 calc R . .
H55B H 0.1318 0.2151 0.0590 0.030 Uiso 1 1 calc R . .
C56 C 0.0499(3) 0.1255(3) 0.1106(2) 0.0234(10) Uani 1 1 d . . .
C57 C -0.0168(4) 0.1341(4) 0.0624(3) 0.0307(12) Uani 1 1 d . . .
H57A H -0.0249 0.1929 0.0442 0.046 Uiso 1 1 calc R . .
H57B H -0.0767 0.1174 0.0865 0.046 Uiso 1 1 calc R . .
H57C H 0.0084 0.0977 0.0255 0.046 Uiso 1 1 calc R . .
C58 C 0.0078(4) 0.1752(3) 0.1717(3) 0.0266(11) Uani 1 1 d . . .
H58A H -0.0004 0.2354 0.1575 0.040 Uiso 1 1 calc R . .
H58B H 0.0491 0.1656 0.2040 0.040 Uiso 1 1 calc R . .
H58C H -0.0524 0.1566 0.1930 0.040 Uiso 1 1 calc R . .
C59 C 0.1217(4) -0.1444(3) 0.2597(3) 0.0268(11) Uani 1 1 d . . .
H59A H 0.1480 -0.2001 0.2703 0.032 Uiso 1 1 calc R . .
C60 C -0.0805(4) 0.0315(3) 0.3689(3) 0.0248(10) Uani 1 1 d . . .
H60A H -0.0769 0.0647 0.4041 0.030 Uiso 1 1 calc R . .
C61 C -0.1152(4) -0.2082(4) 0.3847(3) 0.0279(11) Uani 1 1 d . . .
H61A H -0.0718 -0.1682 0.3718 0.034 Uiso 1 1 calc R . .
C62 C -0.0860(4) -0.2877(4) 0.4101(3) 0.0329(12) Uani 1 1 d . . .
H62A H -0.0233 -0.3024 0.4139 0.039 Uiso 1 1 calc R . .
C63 C -0.1496(5) -0.3456(4) 0.4299(3) 0.0414(15) Uani 1 1 d . . .
H63A H -0.1312 -0.4003 0.4484 0.050 Uiso 1 1 calc R . .
C64 C -0.2395(5) -0.3233(4) 0.4226(3) 0.0377(14) Uani 1 1 d . . .
H64A H -0.2836 -0.3626 0.4359 0.045 Uiso 1 1 calc R . .
C65 C -0.2654(4) -0.2425(3) 0.3956(3) 0.0265(11) Uani 1 1 d . . .
C66 C -0.3602(4) -0.2166(4) 0.3822(3) 0.0295(11) Uani 1 1 d . . .
H66A H -0.3874 -0.1656 0.4060 0.035 Uiso 1 1 calc R . .
H66B H -0.3995 -0.2621 0.4005 0.035 Uiso 1 1 calc R . .
C67 C -0.3603(4) -0.1982(3) 0.3069(3) 0.0277(11) Uani 1 1 d . . .
H67A H -0.3110 -0.2363 0.2807 0.033 Uiso 1 1 calc R . .
H67B H -0.4204 -0.2089 0.2979 0.033 Uiso 1 1 calc R . .
C68 C -0.4358(3) -0.0553(3) 0.3029(3) 0.0279(11) Uani 1 1 d . . .
H68A H -0.4709 -0.0791 0.3459 0.034 Uiso 1 1 calc R . .
H68B H -0.4720 -0.0580 0.2678 0.034 Uiso 1 1 calc R . .
C69 C -0.4262(4) 0.0371(3) 0.3097(3) 0.0287(11) Uani 1 1 d . . .
H69A H -0.3744 0.0551 0.2743 0.034 Uiso 1 1 calc R . .
H69B H -0.4835 0.0722 0.3021 0.034 Uiso 1 1 calc R . .
C70 C -0.4090(3) 0.0524(3) 0.3770(3) 0.0264(11) Uani 1 1 d . . .
C71 C -0.4645(4) 0.1134(3) 0.4166(3) 0.0309(12) Uani 1 1 d . . .
H71A H -0.5132 0.1483 0.4007 0.037 Uiso 1 1 calc R . .
C72 C -0.4471(4) 0.1222(4) 0.4796(3) 0.0350(13) Uani 1 1 d . . .
H72A H -0.4825 0.1650 0.5062 0.042 Uiso 1 1 calc R . .
C73 C -0.3796(4) 0.0697(4) 0.5035(3) 0.0333(12) Uani 1 1 d . . .
H73A H -0.3696 0.0733 0.5476 0.040 Uiso 1 1 calc R . .
C74 C -0.3260(4) 0.0110(3) 0.4620(3) 0.0274(11) Uani 1 1 d . . .
H74A H -0.2782 -0.0251 0.4781 0.033 Uiso 1 1 calc R . .
C75 C -0.3119(3) -0.0960(4) 0.2102(3) 0.0261(11) Uani 1 1 d . . .
H75A H -0.3461 -0.0435 0.1941 0.031 Uiso 1 1 calc R . .
H75B H -0.3289 -0.1431 0.1893 0.031 Uiso 1 1 calc R . .
C76 C -0.2077(3) -0.0903(3) 0.1847(3) 0.0242(10) Uani 1 1 d . . .
C77 C -0.1476(4) -0.1729(4) 0.1947(3) 0.0309(12) Uani 1 1 d . . .
H77A H -0.1683 -0.2171 0.1736 0.046 Uiso 1 1 calc R . .
H77B H -0.1526 -0.1885 0.2429 0.046 Uiso 1 1 calc R . .
H77C H -0.0830 -0.1662 0.1739 0.046 Uiso 1 1 calc R . .
C78 C -0.1917(4) -0.0606(4) 0.1101(3) 0.0365(13) Uani 1 1 d . . .
H78A H -0.2098 -0.1025 0.0850 0.055 Uiso 1 1 calc R . .
H78B H -0.1261 -0.0539 0.0934 0.055 Uiso 1 1 calc R . .
H78C H -0.2291 -0.0065 0.1039 0.055 Uiso 1 1 calc R . .
B1S B 0.3408(5) 0.7885(5) 0.3683(3) 0.0357(15) Uani 1 1 d . . .
F1S F 0.3012(3) 0.8739(2) 0.3677(2) 0.0503(10) Uani 1 1 d . . .
F2S F 0.3949(3) 0.7759(3) 0.4156(2) 0.0611(13) Uani 1 1 d . . .
F3S F 0.3979(3) 0.7749(3) 0.3060(2) 0.0580(11) Uani 1 1 d . . .
F4S F 0.2744(4) 0.7371(4) 0.3816(3) 0.092(2) Uani 1 1 d . . .
B2S B 0.5637(6) 0.1297(5) 0.1228(5) 0.050(2) Uani 1 1 d . . .
F5S F 0.5019(3) 0.1673(3) 0.0852(2) 0.0571(11) Uani 1 1 d . . .
F6S F 0.5473(3) 0.1702(3) 0.1815(2) 0.0621(12) Uani 1 1 d . . .
F7S F 0.5466(7) 0.0472(4) 0.1326(5) 0.154(4) Uani 1 1 d . . .
F8S F 0.6503(4) 0.1339(6) 0.0897(5) 0.157(4) Uani 1 1 d . . .
B3S B 0.6752(4) 0.6632(4) 0.1263(3) 0.0307(13) Uani 1 1 d . . .
F9S F 0.7158(3) 0.6827(2) 0.1772(2) 0.0505(10) Uani 1 1 d . . .
F10S F 0.5807(2) 0.6793(3) 0.1446(2) 0.0483(9) Uani 1 1 d . . .
F11S F 0.7055(3) 0.7141(3) 0.0682(2) 0.0605(12) Uani 1 1 d . . .
F12S F 0.6998(3) 0.5803(3) 0.1139(2) 0.0555(11) Uani 1 1 d . . .
B4 B 0.4236(5) 0.3485(5) 0.4150(4) 0.0387(15) Uani 1 1 d . . .
F13S F 0.4649(3) 0.3082(3) 0.4657(2) 0.0528(10) Uani 1 1 d . . .
F14S F 0.3736(3) 0.4243(2) 0.4379(2) 0.0491(10) Uani 1 1 d . . .
F15S F 0.4900(3) 0.3665(3) 0.3596(2) 0.0644(13) Uani 1 1 d . . .
F16S F 0.3623(4) 0.3020(4) 0.4001(3) 0.0928(19) Uani 1 1 d . . .
O1S O 0.1416(4) 0.9052(4) 0.4699(3) 0.0616(14) Uani 1 1 d . . .
H1OS H 0.1346 0.9579 0.4704 0.092 Uiso 1 1 calc R . .
C1S C 0.0714(5) 0.8797(6) 0.4440(4) 0.059(2) Uani 1 1 d . . .
H1SA H 0.0841 0.8192 0.4377 0.089 Uiso 1 1 calc R . .
H1SB H 0.0683 0.9111 0.4007 0.089 Uiso 1 1 calc R . .
H1SC H 0.0122 0.8907 0.4754 0.089 Uiso 1 1 calc R . .
O2S O 0.9056(4) 0.6727(3) 0.0351(3) 0.0584(14) Uani 1 1 d . . .
H2OS H 0.8511 0.6887 0.0540 0.088 Uiso 1 1 calc R . .
C2S C 0.9250(6) 0.5848(5) 0.0497(4) 0.057(2) Uani 1 1 d . . .
H2SA H 0.8878 0.5546 0.0278 0.086 Uiso 1 1 calc R . .
H2SB H 0.9097 0.5715 0.0984 0.086 Uiso 1 1 calc R . .
H2SC H 0.9908 0.5674 0.0329 0.086 Uiso 1 1 calc R . .

loop_
_atom_site_aniso_label
_atom_site_aniso_U_11
_atom_site_aniso_U_22
_atom_site_aniso_U_33
_atom_site_aniso_U_23
_atom_site_aniso_U_13
_atom_site_aniso_U_12
Zn1 0.0181(3) 0.0212(3) 0.0228(3) 0.0012(2) -0.0058(2) -0.0035(2)
Zn2 0.0193(3) 0.0243(3) 0.0242(3) 0.0000(2) -0.0054(2) -0.0051(2)
Zn3 0.0184(3) 0.0237(3) 0.0254(3) 0.0015(2) -0.0053(2) -0.0060(2)
S1 0.0194(5) 0.0211(6) 0.0215(6) 0.0005(4) -0.0048(4) -0.0035(4)
S2 0.0181(5) 0.0258(6) 0.0234(6) -0.0003(5) -0.0064(4) -0.0039(4)
N1 0.020(2) 0.024(2) 0.026(2) -0.0024(17) -0.0065(16) -0.0028(16)
N2 0.020(2) 0.023(2) 0.026(2) 0.0067(17) -0.0039(16) -0.0078(16)
N3 0.022(2) 0.023(2) 0.028(2) -0.0022(17) -0.0059(17) -0.0056(16)
N21 0.022(2) 0.029(2) 0.024(2) -0.0007(17) -0.0027(16) -0.0069(17)
N22 0.0176(19) 0.027(2) 0.028(2) 0.0007(17) -0.0066(16) -0.0076(16)
N23 0.022(2) 0.026(2) 0.025(2) 0.0035(17) -0.0040(16) -0.0082(17)
Zn4 0.0183(3) 0.0218(3) 0.0212(3) -0.0001(2) -0.0040(2) -0.0031(2)
Zn5 0.0188(3) 0.0223(3) 0.0226(3) -0.0038(2) -0.0026(2) -0.0031(2)
Zn6 0.0189(3) 0.0230(3) 0.0242(3) -0.0017(2) -0.0023(2) -0.0046(2)
S3 0.0194(5) 0.0218(6) 0.0206(6) -0.0008(4) -0.0033(4) -0.0028(4)
S4 0.0200(5) 0.0235(6) 0.0220(6) -0.0031(5) -0.0039(4) -0.0037(4)
N41 0.0194(19) 0.024(2) 0.024(2) -0.0014(16) -0.0057(16) -0.0027(16)
N42 0.021(2) 0.022(2) 0.023(2) 0.0017(16) -0.0027(16) -0.0003(16)
N43 0.020(2) 0.027(2) 0.025(2) -0.0004(17) -0.0078(16) -0.0066(17)
N61 0.023(2) 0.023(2) 0.024(2) -0.0009(17) -0.0020(16) -0.0028(17)
N62 0.0186(19) 0.026(2) 0.027(2) -0.0044(17) -0.0036(16) -0.0078(16)
N63 0.023(2) 0.023(2) 0.026(2) -0.0038(17) -0.0002(17) -0.0043(17)
O5 0.0265(18) 0.0273(19) 0.0295(19) 0.0073(15) -0.0085(15) -0.0061(15)
O6 0.0275(19) 0.037(2) 0.0245(18) -0.0009(16) -0.0069(15) -0.0143(16)
O7 0.0241(18) 0.0245(19) 0.036(2) 0.0021(15) -0.0026(15) -0.0041(15)
O8 0.0248(18) 0.0252(18) 0.0286(19) -0.0028(15) -0.0048(15) -0.0052(14)
O1 0.0240(18) 0.029(2) 0.035(2) 0.0090(16) -0.0107(15) -0.0071(15)
O2 0.0290(19) 0.041(2) 0.0269(19) 0.0016(16) -0.0077(15) -0.0159(17)
O3 0.0253(18) 0.0270(19) 0.040(2) 0.0091(16) -0.0121(16) -0.0036(15)
O4 0.0263(18) 0.033(2) 0.0250(18) -0.0029(15) -0.0066(15) -0.0117(15)
C1 0.026(3) 0.031(3) 0.032(3) 0.000(2) -0.010(2) -0.007(2)
C2 0.030(3) 0.050(4) 0.031(3) -0.006(3) -0.009(2) -0.001(3)
C3 0.032(3) 0.049(4) 0.039(3) -0.014(3) -0.015(3) 0.001(3)
C4 0.026(3) 0.034(3) 0.045(3) -0.008(3) -0.017(2) -0.004(2)
C5 0.019(2) 0.027(3) 0.036(3) -0.004(2) -0.008(2) -0.0019(19)
C6 0.029(3) 0.026(3) 0.042(3) 0.003(2) -0.010(2) -0.014(2)
C7 0.026(3) 0.027(3) 0.037(3) 0.002(2) -0.005(2) -0.007(2)
C8 0.025(3) 0.033(3) 0.031(3) 0.009(2) -0.003(2) -0.005(2)
C9 0.022(2) 0.041(3) 0.020(2) 0.000(2) -0.0003(19) -0.002(2)
C10 0.018(2) 0.023(2) 0.034(3) -0.001(2) -0.005(2) -0.0035(19)
C11 0.024(3) 0.029(3) 0.042(3) -0.006(2) -0.005(2) -0.005(2)
C12 0.023(3) 0.024(3) 0.056(4) -0.008(2) -0.009(2) -0.004(2)
C13 0.025(3) 0.022(3) 0.053(4) 0.000(2) -0.020(2) -0.004(2)
C14 0.022(2) 0.026(3) 0.034(3) -0.001(2) -0.015(2) -0.005(2)
C15 0.024(2) 0.025(3) 0.023(2) 0.0066(19) -0.0056(19) -0.0026(19)
C16 0.021(2) 0.019(2) 0.027(3) -0.0001(19) -0.0045(19) -0.0027(18)
C17 0.027(3) 0.034(3) 0.030(3) 0.003(2) -0.015(2) 0.000(2)
C18 0.023(2) 0.024(3) 0.030(3) 0.001(2) -0.002(2) -0.001(2)
C19 0.027(3) 0.027(3) 0.038(3) -0.002(2) -0.013(2) -0.002(2)
C20 0.025(2) 0.023(2) 0.027(3) -0.001(2) -0.010(2) -0.004(2)
C21 0.028(3) 0.039(3) 0.032(3) -0.001(2) -0.009(2) -0.006(2)
C22 0.037(3) 0.050(4) 0.025(3) -0.009(3) -0.002(2) -0.011(3)
C23 0.042(4) 0.050(4) 0.038(3) -0.015(3) -0.001(3) 0.002(3)
C24 0.033(3) 0.039(3) 0.033(3) -0.004(2) -0.005(2) 0.003(2)
C25 0.024(2) 0.021(2) 0.030(3) -0.001(2) -0.001(2) -0.0051(19)
C26 0.023(2) 0.027(3) 0.030(3) -0.002(2) -0.007(2) 0.000(2)
C27 0.025(3) 0.033(3) 0.029(3) -0.004(2) -0.006(2) -0.002(2)
C28 0.024(2) 0.022(2) 0.035(3) -0.007(2) -0.010(2) -0.0044(19)
C29 0.026(3) 0.030(3) 0.040(3) 0.000(2) -0.011(2) -0.010(2)
C30 0.029(3) 0.024(3) 0.026(3) -0.002(2) -0.003(2) -0.008(2)
C31 0.044(3) 0.026(3) 0.044(3) 0.005(2) -0.015(3) -0.012(2)
C32 0.046(4) 0.026(3) 0.047(4) -0.001(3) -0.018(3) 0.002(2)
C33 0.028(3) 0.037(3) 0.037(3) -0.001(2) -0.011(2) 0.005(2)
C34 0.026(3) 0.029(3) 0.028(3) 0.001(2) -0.007(2) -0.003(2)
C35 0.020(2) 0.033(3) 0.026(3) -0.004(2) -0.0088(19) -0.002(2)
C36 0.022(2) 0.032(3) 0.024(2) -0.009(2) -0.0079(19) -0.002(2)
C37 0.027(3) 0.032(3) 0.031(3) -0.009(2) -0.010(2) -0.001(2)
C38 0.030(3) 0.054(4) 0.024(3) -0.005(3) -0.006(2) -0.007(3)
C41 0.031(3) 0.030(3) 0.029(3) -0.004(2) -0.010(2) -0.004(2)
C42 0.036(3) 0.040(3) 0.025(3) -0.003(2) -0.009(2) -0.002(2)
C43 0.041(3) 0.033(3) 0.036(3) -0.009(2) -0.017(3) -0.002(2)
C44 0.034(3) 0.029(3) 0.041(3) -0.006(2) -0.015(2) -0.008(2)
C45 0.028(3) 0.022(2) 0.032(3) -0.002(2) -0.012(2) -0.003(2)
C46 0.038(3) 0.037(3) 0.033(3) 0.000(2) -0.009(2) -0.019(3)
C47 0.035(3) 0.021(3) 0.032(3) 0.005(2) -0.010(2) -0.007(2)
C48 0.024(2) 0.029(3) 0.026(3) 0.008(2) -0.005(2) -0.008(2)
C49 0.019(2) 0.032(3) 0.023(2) 0.004(2) -0.0023(18) -0.006(2)
C50 0.016(2) 0.027(3) 0.023(2) 0.0008(19) -0.0035(18) -0.0068(18)
C51 0.019(2) 0.031(3) 0.030(3) 0.000(2) -0.003(2) -0.002(2)
C52 0.018(2) 0.027(3) 0.037(3) 0.004(2) -0.002(2) -0.004(2)
C53 0.021(2) 0.029(3) 0.035(3) 0.001(2) -0.011(2) -0.005(2)
C54 0.023(2) 0.025(2) 0.024(2) -0.0012(19) -0.0080(19) -0.0078(19)
C55 0.024(2) 0.028(3) 0.021(2) 0.005(2) -0.0055(19) -0.001(2)
C56 0.021(2) 0.025(3) 0.022(2) 0.0011(19) -0.0036(19) 0.0006(19)
C57 0.025(3) 0.038(3) 0.029(3) 0.000(2) -0.009(2) 0.003(2)
C58 0.027(3) 0.023(3) 0.027(3) -0.004(2) -0.003(2) 0.003(2)
C59 0.023(2) 0.023(3) 0.031(3) 0.004(2) -0.002(2) -0.001(2)
C60 0.027(3) 0.023(2) 0.025(3) -0.005(2) -0.007(2) -0.002(2)
C61 0.028(3) 0.031(3) 0.024(3) 0.001(2) -0.004(2) -0.004(2)
C62 0.040(3) 0.031(3) 0.026(3) 0.001(2) -0.009(2) 0.004(2)
C63 0.061(4) 0.028(3) 0.036(3) 0.002(2) -0.015(3) 0.000(3)
C64 0.050(4) 0.027(3) 0.039(3) 0.005(2) -0.013(3) -0.015(3)
C65 0.031(3) 0.026(3) 0.021(2) -0.005(2) 0.001(2) -0.007(2)
C66 0.025(3) 0.028(3) 0.036(3) -0.004(2) 0.000(2) -0.011(2)
C67 0.023(2) 0.028(3) 0.033(3) -0.006(2) 0.000(2) -0.009(2)
C68 0.016(2) 0.033(3) 0.036(3) -0.010(2) -0.006(2) -0.001(2)
C69 0.021(2) 0.030(3) 0.034(3) -0.004(2) -0.005(2) 0.003(2)
C70 0.020(2) 0.025(3) 0.031(3) -0.001(2) 0.003(2) -0.0030(19)
C71 0.026(3) 0.025(3) 0.038(3) 0.000(2) -0.002(2) 0.002(2)
C72 0.034(3) 0.032(3) 0.035(3) -0.012(2) 0.011(2) -0.008(2)
C73 0.041(3) 0.033(3) 0.025(3) -0.008(2) 0.002(2) -0.010(2)
C74 0.027(3) 0.028(3) 0.025(3) 0.001(2) -0.003(2) -0.004(2)
C75 0.021(2) 0.032(3) 0.029(3) -0.009(2) -0.009(2) -0.004(2)
C76 0.025(2) 0.028(3) 0.023(2) -0.009(2) -0.0055(19) -0.008(2)
C77 0.027(3) 0.033(3) 0.033(3) -0.014(2) -0.002(2) -0.002(2)
C78 0.039(3) 0.050(4) 0.022(3) -0.007(2) -0.004(2) -0.010(3)
B1S 0.039(4) 0.036(4) 0.032(3) -0.006(3) -0.012(3) 0.006(3)
F1S 0.064(3) 0.040(2) 0.051(2) -0.0115(17) -0.030(2) 0.0148(18)
F2S 0.093(3) 0.044(2) 0.050(2) -0.0174(19) -0.038(2) 0.028(2)
F3S 0.086(3) 0.048(2) 0.035(2) -0.0083(17) -0.005(2) 0.001(2)
F4S 0.062(3) 0.073(4) 0.141(5) -0.039(4) 0.010(3) -0.031(3)
B2S 0.045(4) 0.040(4) 0.074(6) 0.000(4) -0.034(4) -0.005(3)
F5S 0.054(3) 0.061(3) 0.062(3) -0.017(2) -0.027(2) 0.007(2)
F6S 0.065(3) 0.079(3) 0.051(3) 0.008(2) -0.022(2) -0.033(2)
F7S 0.228(9) 0.049(3) 0.237(10) 0.036(5) -0.155(8) -0.058(5)
F8S 0.038(3) 0.224(9) 0.237(9) -0.185(8) -0.015(4) -0.010(4)
B3S 0.028(3) 0.035(3) 0.031(3) -0.002(3) -0.012(2) -0.002(3)
F9S 0.058(2) 0.044(2) 0.061(3) -0.0020(19) -0.031(2) -0.0172(19)
F10S 0.0293(18) 0.058(2) 0.055(2) 0.0036(19) -0.0076(16) 0.0004(17)
F11S 0.055(3) 0.060(3) 0.056(3) 0.027(2) -0.005(2) -0.001(2)
F12S 0.069(3) 0.038(2) 0.060(3) -0.0089(19) -0.022(2) 0.0112(19)
B4 0.032(3) 0.046(4) 0.039(4) -0.008(3) -0.011(3) 0.005(3)
F13S 0.057(2) 0.048(2) 0.046(2) 0.0034(18) -0.0108(19) 0.0165(19)
F14S 0.055(2) 0.043(2) 0.049(2) -0.0095(17) -0.0210(19) 0.0173(18)
F15S 0.049(2) 0.095(4) 0.041(2) 0.006(2) -0.0060(19) 0.008(2)
F16S 0.077(4) 0.089(4) 0.132(5) -0.045(4) -0.033(4) -0.034(3)
O1S 0.076(4) 0.050(3) 0.060(3) -0.007(3) -0.014(3) -0.008(3)
C1S 0.042(4) 0.085(6) 0.049(4) 0.020(4) -0.011(3) -0.019(4)
O2S 0.054(3) 0.054(3) 0.061(3) 0.014(3) -0.005(3) -0.008(2)
C2S 0.063(5) 0.061(5) 0.042(4) 0.009(3) -0.011(3) 0.006(4)

loop_
_geom_bond_atom_site_label_1
_geom_bond_atom_site_label_2
_geom_bond_distance
_geom_bond_site_symmetry_2
_geom_bond_publ_flag
Zn1 N3 2.028(4) . ?
Zn1 N1 2.060(4) . ?
Zn1 N2 2.207(4) . ?
Zn1 O1 2.254(4) . ?
Zn1 S1 2.3253(13) . ?
Zn2 N21 2.043(4) . ?
Zn2 N23 2.072(4) . ?
Zn2 N22 2.250(4) . ?
Zn2 O2 2.264(4) . ?
Zn2 S2 2.3095(13) . ?
Zn3 O3 1.976(4) . ?
Zn3 O4 1.987(4) . ?
Zn3 S2 2.3009(13) . ?
Zn3 S1 2.3188(13) . ?
S1 C16 1.841(5) . ?
S2 C36 1.851(5) . ?
N1 C1 1.345(7) . ?
N1 C5 1.366(7) . ?
N2 C7 1.491(7) . ?
N2 C8 1.498(7) . ?
N2 C15 1.499(6) . ?
N3 C14 1.348(6) . ?
N3 C10 1.349(7) . ?
N21 C21 1.347(7) . ?
N21 C25 1.355(7) . ?
N22 C27 1.491(7) . ?
N22 C28 1.491(7) . ?
N22 C35 1.493(7) . ?
N23 C34 1.336(7) . ?
N23 C30 1.366(6) . ?
Zn4 N43 2.034(4) . ?
Zn4 N41 2.061(4) . ?
Zn4 N42 2.225(4) . ?
Zn4 O5 2.243(4) . ?
Zn4 S3 2.3345(13) . ?
Zn5 N63 2.034(4) . ?
Zn5 N61 2.051(4) . ?
Zn5 N62 2.224(4) . ?
Zn5 O6 2.234(4) . ?
Zn5 S4 2.3155(13) . ?
Zn6 O7 1.977(4) . ?
Zn6 O8 1.989(4) . ?
Zn6 S4 2.3103(13) . ?
Zn6 S3 2.3204(13) . ?
S3 C56 1.855(5) . ?
S4 C76 1.855(5) . ?
N41 C41 1.352(7) . ?
N41 C45 1.360(7) . ?
N42 C47 1.491(7) . ?
N42 C55 1.493(6) . ?
N42 C48 1.497(7) . ?
N43 C54 1.352(6) . ?
N43 C50 1.357(6) . ?
N61 C65 1.356(7) . ?
N61 C61 1.357(7) . ?
N62 C67 1.494(7) . ?
N62 C75 1.501(7) . ?
N62 C68 1.504(6) . ?
N63 C70 1.352(7) . ?
N63 C74 1.356(7) . ?
O5 C59 1.233(6) . ?
O6 C60 1.240(6) . ?
O7 C59 1.262(6) . ?
O8 C60 1.273(6) . ?
O1 C19 1.236(6) . ?
O2 C20 1.240(6) . ?
O3 C19 1.266(6) . ?
O4 C20 1.263(6) . ?
C1 C2 1.385(8) . ?
C2 C3 1.379(9) . ?
C3 C4 1.369(9) . ?
C4 C5 1.382(8) . ?
C5 C6 1.508(8) . ?
C6 C7 1.522(8) . ?
C8 C9 1.535(8) . ?
C9 C10 1.496(7) . ?
C10 C11 1.397(7) . ?
C11 C12 1.386(8) . ?
C12 C13 1.362(9) . ?
C13 C14 1.386(8) . ?
C15 C16 1.544(7) . ?
C16 C18 1.517(7) . ?
C16 C17 1.531(7) . ?
C21 C22 1.367(8) . ?
C22 C23 1.399(9) . ?
C23 C24 1.367(9) . ?
C24 C25 1.389(8) . ?
C25 C26 1.495(8) . ?
C26 C27 1.538(8) . ?
C28 C29 1.535(8) . ?
C29 C30 1.502(7) . ?
C30 C31 1.383(8) . ?
C31 C32 1.383(9) . ?
C32 C33 1.383(9) . ?
C33 C34 1.371(8) . ?
C35 C36 1.542(7) . ?
C36 C38 1.522(7) . ?
C36 C37 1.539(7) . ?
C41 C42 1.390(8) . ?
C42 C43 1.389(8) . ?
C43 C44 1.383(9) . ?
C44 C45 1.393(8) . ?
C45 C46 1.514(8) . ?
C46 C47 1.528(8) . ?
C48 C49 1.529(8) . ?
C49 C50 1.504(7) . ?
C50 C51 1.381(7) . ?
C51 C52 1.392(7) . ?
C52 C53 1.385(8) . ?
C53 C54 1.375(7) . ?
C55 C56 1.536(7) . ?
C56 C57 1.523(7) . ?
C56 C58 1.524(7) . ?
C61 C62 1.380(8) . ?
C62 C63 1.386(9) . ?
C63 C64 1.374(9) . ?
C64 C65 1.397(8) . ?
C65 C66 1.490(8) . ?
C66 C67 1.537(8) . ?
C68 C69 1.533(8) . ?
C69 C70 1.498(8) . ?
C70 C71 1.400(7) . ?
C71 C72 1.388(9) . ?
C72 C73 1.364(9) . ?
C73 C74 1.385(8) . ?
C75 C76 1.540(7) . ?
C76 C77 1.520(8) . ?
C76 C78 1.528(7) . ?
B1S F4S 1.336(9) . ?
B1S F2S 1.367(8) . ?
B1S F3S 1.392(8) . ?
B1S F1S 1.420(8) . ?
B2S F8S 1.330(11) . ?
B2S F5S 1.365(8) . ?
B2S F7S 1.367(10) . ?
B2S F6S 1.382(11) . ?
B3S F12S 1.367(8) . ?
B3S F10S 1.373(7) . ?
B3S F9S 1.387(7) . ?
B3S F11S 1.397(8) . ?
B4 F16S 1.350(9) . ?
B4 F15S 1.369(9) . ?
B4 F13S 1.378(8) . ?
B4 F14S 1.409(8) . ?
O1S C1S 1.389(9) . ?
O2S C2S 1.417(9) . ?
